data_2238893
loop_
_publ_author_name
'Koh, Dongsoo'

_publ_section_title
;
 (<i>E</i>)-1-(2-Hydroxy-6-methoxyphenyl)-3-(2,4,6-trimethoxyphenyl)prop-2-en-1-one
;
_journal_issue 12
_journal_name_full 'Acta Crystallographica Section E'
_journal_page_first o1809
_journal_paper_doi 10.1107/S1600536813031498
_journal_volume 69
_journal_year 2013
_chemical_formula_iupac 'C19 H20 O6'
_chemical_formula_moiety 'C19 H20 O6'
_chemical_formula_sum 'C19 H20 O6'
_chemical_formula_weight 344.35
_chemical_name_systematic (<i>E</i>)-1-(2-Hydroxy-6-methoxyphenyl)-3-(2,4,6-trimethoxyphenyl)prop-2-en-1-one
_space_group_IT_number 14
_symmetry_cell_setting monoclinic
_symmetry_space_group_name_Hall '-P 2ybc'
_symmetry_space_group_name_H-M 'P 1 21/c 1'
_atom_sites_solution_hydrogens geom
_atom_sites_solution_primary direct
_atom_sites_solution_secondary difmap
_audit_creation_method SHELXTL
_cell_angle_alpha 90.00
_cell_angle_beta 99.579(3)
_cell_angle_gamma 90.00
_cell_formula_units_Z 4
_cell_length_a 7.2509(11)
_cell_length_b 15.670(2)
_cell_length_c 14.529(2)
_cell_measurement_reflns_used 2416
_cell_measurement_temperature 200(2)
_cell_measurement_theta_max 26.01
_cell_measurement_theta_min 2.60
_cell_volume 1627.8(4)
_computing_cell_refinement 'SAINT (Bruker, 2000)'
_computing_data_collection 'SMART (Bruker, 2000)'
_computing_data_reduction 'SAINT (Bruker, 2000)'
_computing_molecular_graphics 'SHELXTL (Sheldrick, 2008)'
_computing_publication_material 'SHELXTL (Sheldrick, 2008)'
_computing_structure_refinement 'SHELXL97 (Sheldrick, 2008)'
_computing_structure_solution 'SHELXS97 (Sheldrick, 2008)'
_diffrn_ambient_temperature 200(2)
_diffrn_measured_fraction_theta_full 0.997
_diffrn_measured_fraction_theta_max 0.997
_diffrn_measurement_device_type 'Bruker SMART CCD'
_diffrn_measurement_method '\f and \w scans'
_diffrn_radiation_monochromator graphite
_diffrn_radiation_source 'fine-focus sealed tube'
_diffrn_radiation_type MoK\a
_diffrn_radiation_wavelength 0.71073
_diffrn_reflns_av_R_equivalents 0.0600
_diffrn_reflns_av_sigmaI/netI 0.0942
_diffrn_reflns_limit_h_max 9
_diffrn_reflns_limit_h_min -9
_diffrn_reflns_limit_k_max 17
_diffrn_reflns_limit_k_min -20
_diffrn_reflns_limit_l_max 19
_diffrn_reflns_limit_l_min -12
_diffrn_reflns_number 11993
_diffrn_reflns_theta_full 28.36
_diffrn_reflns_theta_max 28.36
_diffrn_reflns_theta_min 1.93
_exptl_absorpt_coefficient_mu 0.105
_exptl_absorpt_correction_type none
_exptl_crystal_colour yellow
_exptl_crystal_density_diffrn 1.405
_exptl_crystal_density_method 'not measured'
_exptl_crystal_description block
_exptl_crystal_F_000 728
_exptl_crystal_size_max 0.32
_exptl_crystal_size_mid 0.19
_exptl_crystal_size_min 0.18
_refine_diff_density_max 0.236
_refine_diff_density_min -0.299
_refine_ls_extinction_method none
_refine_ls_goodness_of_fit_ref 0.833
_refine_ls_hydrogen_treatment constr
_refine_ls_matrix_type full
_refine_ls_number_parameters 231
_refine_ls_number_reflns 4062
_refine_ls_number_restraints 0
_refine_ls_restrained_S_all 0.833
_refine_ls_R_factor_all 0.1382
_refine_ls_R_factor_gt 0.0493
_refine_ls_shift/su_max 0.000
_refine_ls_shift/su_mean 0.000
_refine_ls_structure_factor_coef Fsqd
_refine_ls_weighting_details 'calc w=1/[\s^2^(Fo^2^)+(0.0623P)^2^] where P=(Fo^2^+2Fc^2^)/3'
_refine_ls_weighting_scheme calc
_refine_ls_wR_factor_gt 0.1039
_refine_ls_wR_factor_ref 0.1463
_reflns_number_gt 1641
_reflns_number_total 4062
_reflns_threshold_expression I>2\s(I)
_cod_data_source_file lh5668.cif
_cod_data_source_block I
_cod_original_sg_symbol_H-M 'P 21/c'
_cod_database_code 2238893

loop_
_symmetry_equiv_pos_as_xyz
'x, y, z'
'-x, y+1/2, -z+1/2'
'-x, -y, -z'
'x, -y-1/2, z-1/2'

loop_
_atom_site_type_symbol
_atom_site_label
_atom_site_fract_x
_atom_site_fract_y
_atom_site_fract_z
_atom_site_U_iso_or_equiv
_atom_site_adp_type
_atom_site_calc_flag
_atom_site_refinement_flags
_atom_site_occupancy
_atom_site_symmetry_multiplicity
C C1 0.1235(3) 0.18277(14) -0.17106(17) 0.0341(6) Uani d . 1 1
O O1 0.0997(2) 0.25771(9) -0.20093(12) 0.0470(5) Uani d . 1 1
C C2 0.2322(3) 0.16860(14) -0.07822(16) 0.0348(6) Uani d . 1 1
H H2 0.2615 0.1122 -0.0568 0.042 Uiso calc R 1 1
C C3 0.2905(3) 0.23561(14) -0.02317(17) 0.0342(6) Uani d . 1 1
H H3 0.2559 0.2896 -0.0504 0.041 Uiso calc R 1 1
C C4 0.3967(3) 0.23973(13) 0.07012(16) 0.0310(6) Uani d . 1 1
C C5 0.4563(3) 0.16888(14) 0.12690(17) 0.0349(6) Uani d . 1 1
O O2 0.4201(2) 0.09143(9) 0.08508(11) 0.0442(5) Uani d . 1 1
C C6 0.4501(4) 0.01601(14) 0.14069(19) 0.0481(7) Uani d . 1 1
H H6A 0.5830 0.0115 0.1676 0.072 Uiso calc R 1 1
H H6B 0.4125 -0.0340 0.1016 0.072 Uiso calc R 1 1
H H6C 0.3755 0.0188 0.1910 0.072 Uiso calc R 1 1
C C7 0.5470(3) 0.17725(15) 0.21872(17) 0.0386(6) Uani d . 1 1
H H7 0.5846 0.1282 0.2556 0.046 Uiso calc R 1 1
C C8 0.5812(3) 0.25842(15) 0.25526(17) 0.0377(6) Uani d . 1 1
O O3 0.6695(2) 0.27612(10) 0.34409(12) 0.0483(5) Uani d . 1 1
C C9 0.7234(4) 0.20637(16) 0.40476(18) 0.0547(8) Uani d . 1 1
H H9A 0.6125 0.1731 0.4123 0.082 Uiso calc R 1 1
H H9B 0.7838 0.2278 0.4657 0.082 Uiso calc R 1 1
H H9C 0.8112 0.1700 0.3782 0.082 Uiso calc R 1 1
C C10 0.5288(3) 0.33007(14) 0.20224(17) 0.0380(6) Uani d . 1 1
H H10 0.5550 0.3853 0.2280 0.046 Uiso calc R 1 1
C C11 0.4386(3) 0.32097(14) 0.11176(16) 0.0339(6) Uani d . 1 1
O O4 0.3845(2) 0.38954(9) 0.05574(11) 0.0415(5) Uani d . 1 1
C C12 0.4042(4) 0.47228(13) 0.09820(18) 0.0433(7) Uani d . 1 1
H H12A 0.3354 0.4740 0.1508 0.065 Uiso calc R 1 1
H H12B 0.3538 0.5156 0.0521 0.065 Uiso calc R 1 1
H H12C 0.5369 0.4839 0.1207 0.065 Uiso calc R 1 1
C C13 0.0480(3) 0.11226(13) -0.23419(16) 0.0327(6) Uani d . 1 1
C C14 -0.0110(3) 0.13084(14) -0.32983(17) 0.0354(6) Uani d . 1 1
O O5 -0.0123(3) 0.21060(10) -0.36318(11) 0.0456(5) Uani d . 1 1
H H5 0.0250 0.2445 -0.3192 0.068 Uiso calc R 1 1
C C15 -0.0686(3) 0.06696(15) -0.39475(17) 0.0401(6) Uani d . 1 1
H H15 -0.1026 0.0807 -0.4590 0.048 Uiso calc R 1 1
C C16 -0.0759(3) -0.01563(15) -0.36553(18) 0.0416(7) Uani d . 1 1
H H16 -0.1145 -0.0591 -0.4102 0.050 Uiso calc R 1 1
C C17 -0.0285(3) -0.03734(14) -0.27249(18) 0.0394(6) Uani d . 1 1
H H17 -0.0370 -0.0950 -0.2534 0.047 Uiso calc R 1 1
C C18 0.0315(3) 0.02531(13) -0.20719(17) 0.0337(6) Uani d . 1 1
O O6 0.0748(2) 0.00753(9) -0.11397(11) 0.0433(5) Uani d . 1 1
C C19 0.0704(4) -0.07976(14) -0.08470(18) 0.0453(7) Uani d . 1 1
H H19A -0.0563 -0.1025 -0.1028 0.068 Uiso calc R 1 1
H H19B 0.1065 -0.0830 -0.0167 0.068 Uiso calc R 1 1
H H19C 0.1580 -0.1134 -0.1145 0.068 Uiso calc R 1 1

loop_
_atom_site_aniso_label
_atom_site_aniso_U_11
_atom_site_aniso_U_22
_atom_site_aniso_U_33
_atom_site_aniso_U_12
_atom_site_aniso_U_13
_atom_site_aniso_U_23
C1 0.0405(15) 0.0230(12) 0.0382(15) 0.0022(10) 0.0044(12) -0.0002(11)
O1 0.0698(13) 0.0252(9) 0.0408(11) -0.0004(8) -0.0057(9) 0.0021(8)
C2 0.0411(15) 0.0252(12) 0.0363(15) 0.0009(11) 0.0010(12) 0.0031(11)
C3 0.0393(15) 0.0252(12) 0.0358(15) -0.0015(10) -0.0005(12) 0.0015(11)
C4 0.0351(14) 0.0264(12) 0.0305(14) 0.0018(10) 0.0027(11) 0.0023(10)
C5 0.0375(15) 0.0302(13) 0.0370(15) -0.0002(11) 0.0059(12) -0.0011(11)
O2 0.0609(12) 0.0265(9) 0.0422(11) 0.0026(8) -0.0008(9) 0.0057(8)
C6 0.0554(18) 0.0306(14) 0.0558(18) 0.0047(12) 0.0019(15) 0.0102(13)
C7 0.0412(16) 0.0349(13) 0.0384(16) 0.0049(11) 0.0027(12) 0.0068(12)
C8 0.0378(15) 0.0411(15) 0.0315(15) 0.0011(11) -0.0020(12) -0.0014(12)
O3 0.0615(13) 0.0421(10) 0.0366(11) 0.0061(9) -0.0054(10) 0.0035(9)
C9 0.071(2) 0.0501(17) 0.0406(17) 0.0101(15) 0.0033(15) 0.0119(14)
C10 0.0449(16) 0.0313(13) 0.0350(15) 0.0016(11) -0.0013(12) -0.0009(11)
C11 0.0375(15) 0.0302(13) 0.0324(14) 0.0023(11) 0.0011(12) 0.0008(11)
O4 0.0581(12) 0.0245(9) 0.0371(10) 0.0012(8) -0.0060(9) -0.0023(7)
C12 0.0537(17) 0.0259(13) 0.0454(16) -0.0018(11) -0.0060(13) -0.0065(11)
C13 0.0372(14) 0.0229(12) 0.0354(14) 0.0013(10) -0.0011(11) -0.0018(10)
C14 0.0349(15) 0.0276(13) 0.0408(16) 0.0012(10) -0.0018(12) 0.0014(12)
O5 0.0611(13) 0.0325(9) 0.0384(11) -0.0022(8) -0.0055(9) 0.0050(8)
C15 0.0433(16) 0.0399(15) 0.0340(15) 0.0004(12) -0.0026(12) -0.0026(12)
C16 0.0434(16) 0.0380(15) 0.0407(16) -0.0013(12) -0.0009(13) -0.0131(13)
C17 0.0442(16) 0.0250(12) 0.0478(17) -0.0009(11) 0.0042(13) -0.0060(12)
C18 0.0363(14) 0.0278(13) 0.0365(15) 0.0006(10) 0.0045(12) -0.0013(11)
O6 0.0681(13) 0.0248(9) 0.0366(11) -0.0036(8) 0.0079(9) 0.0018(8)
C19 0.0591(18) 0.0279(13) 0.0495(17) -0.0022(12) 0.0105(14) 0.0075(12)

loop_
_atom_type_symbol
_atom_type_description
_atom_type_scat_dispersion_real
_atom_type_scat_dispersion_imag
_atom_type_scat_source
C C 0.0033 0.0016 'International Tables Vol C Tables 4.2.6.8 and 6.1.1.4'
H H 0.0000 0.0000 'International Tables Vol C Tables 4.2.6.8 and 6.1.1.4'
O O 0.0106 0.0060 'International Tables Vol C Tables 4.2.6.8 and 6.1.1.4'

loop_
_geom_angle_atom_site_label_1
_geom_angle_atom_site_label_2
_geom_angle_atom_site_label_3
_geom_angle
O1 C1 C2 118.9(2)
O1 C1 C13 118.0(2)
C2 C1 C13 123.03(19)
C3 C2 C1 119.9(2)
C3 C2 H2 120.1
C1 C2 H2 120.1
C2 C3 C4 131.2(2)
C2 C3 H3 114.4
C4 C3 H3 114.4
C5 C4 C11 115.7(2)
C5 C4 C3 125.3(2)
C11 C4 C3 118.84(19)
O2 C5 C7 122.4(2)
O2 C5 C4 115.1(2)
C7 C5 C4 122.5(2)
C5 O2 C6 119.01(19)
O2 C6 H6A 109.5
O2 C6 H6B 109.5
H6A C6 H6B 109.5
O2 C6 H6C 109.5
H6A C6 H6C 109.5
H6B C6 H6C 109.5
C8 C7 C5 118.7(2)
C8 C7 H7 120.7
C5 C7 H7 120.7
O3 C8 C10 113.8(2)
O3 C8 C7 125.0(2)
C10 C8 C7 121.2(2)
C8 O3 C9 117.82(19)
O3 C9 H9A 109.5
O3 C9 H9B 109.5
H9A C9 H9B 109.5
O3 C9 H9C 109.5
H9A C9 H9C 109.5
H9B C9 H9C 109.5
C11 C10 C8 119.5(2)
C11 C10 H10 120.2
C8 C10 H10 120.2
O4 C11 C10 122.1(2)
O4 C11 C4 115.58(19)
C10 C11 C4 122.3(2)
C11 O4 C12 117.22(18)
O4 C12 H12A 109.5
O4 C12 H12B 109.5
H12A C12 H12B 109.5
O4 C12 H12C 109.5
H12A C12 H12C 109.5
H12B C12 H12C 109.5
C14 C13 C18 116.1(2)
C14 C13 C1 118.37(19)
C18 C13 C1 125.5(2)
O5 C14 C15 116.3(2)
O5 C14 C13 122.0(2)
C15 C14 C13 121.7(2)
C14 O5 H5 109.5
C16 C15 C14 119.6(2)
C16 C15 H15 120.2
C14 C15 H15 120.2
C15 C16 C17 121.4(2)
C15 C16 H16 119.3
C17 C16 H16 119.3
C16 C17 C18 119.7(2)
C16 C17 H17 120.2
C18 C17 H17 120.2
O6 C18 C17 121.9(2)
O6 C18 C13 116.8(2)
C17 C18 C13 121.3(2)
C18 O6 C19 118.38(17)
O6 C19 H19A 109.5
O6 C19 H19B 109.5
H19A C19 H19B 109.5
O6 C19 H19C 109.5
H19A C19 H19C 109.5
H19B C19 H19C 109.5

loop_
_geom_bond_atom_site_label_1
_geom_bond_atom_site_label_2
_geom_bond_distance
C1 O1 1.254(2)
C1 C2 1.461(3)
C1 C13 1.481(3)
C2 C3 1.345(3)
C2 H2 0.9500
C3 C4 1.445(3)
C3 H3 0.9500
C4 C5 1.408(3)
C4 C11 1.420(3)
C5 O2 1.363(2)
C5 C7 1.392(3)
O2 C6 1.428(3)
C6 H6A 0.9800
C6 H6B 0.9800
C6 H6C 0.9800
C7 C8 1.385(3)
C7 H7 0.9500
C8 O3 1.370(3)
C8 C10 1.379(3)
O3 C9 1.418(3)
C9 H9A 0.9800
C9 H9B 0.9800
C9 H9C 0.9800
C10 C11 1.375(3)
C10 H10 0.9500
C11 O4 1.365(2)
O4 C12 1.433(2)
C12 H12A 0.9800
C12 H12B 0.9800
C12 H12C 0.9800
C13 C14 1.414(3)
C13 C18 1.428(3)
C14 O5 1.340(2)
C14 C15 1.391(3)
O5 H5 0.8400
C15 C16 1.366(3)
C15 H15 0.9500
C16 C17 1.381(3)
C16 H16 0.9500
C17 C18 1.384(3)
C17 H17 0.9500
C18 O6 1.367(3)
O6 C19 1.434(2)
C19 H19A 0.9800
C19 H19B 0.9800
C19 H19C 0.9800

loop_
_geom_hbond_atom_site_label_D
_geom_hbond_atom_site_label_H
_geom_hbond_atom_site_label_A
_geom_hbond_site_symmetry_A
_geom_hbond_distance_DH
_geom_hbond_distance_HA
_geom_hbond_distance_DA
_geom_hbond_angle_DHA
O5 H5 O1 . 0.84 1.73 2.475(2) 147
C17 H17 O1 2_544 0.95 2.42 3.265(3) 148

loop_
_geom_torsion_atom_site_label_1
_geom_torsion_atom_site_label_2
_geom_torsion_atom_site_label_3
_geom_torsion_atom_site_label_4
_geom_torsion
O1 C1 C2 C3 5.9(4)
C13 C1 C2 C3 -177.5(2)
C1 C2 C3 C4 179.5(2)
C2 C3 C4 C5 -3.3(4)
C2 C3 C4 C11 -179.9(3)
C11 C4 C5 O2 -178.1(2)
C3 C4 C5 O2 5.2(3)
C11 C4 C5 C7 1.3(3)
C3 C4 C5 C7 -175.3(2)
C7 C5 O2 C6 9.7(3)
C4 C5 O2 C6 -170.9(2)
O2 C5 C7 C8 178.8(2)
C4 C5 C7 C8 -0.6(4)
C5 C7 C8 O3 -179.7(2)
C5 C7 C8 C10 -0.6(4)
C10 C8 O3 C9 178.1(2)
C7 C8 O3 C9 -2.7(4)
O3 C8 C10 C11 -179.9(2)
C7 C8 C10 C11 0.9(4)
C8 C10 C11 O4 -179.6(2)
C8 C10 C11 C4 -0.1(4)
C5 C4 C11 O4 178.5(2)
C3 C4 C11 O4 -4.6(3)
C5 C4 C11 C10 -1.0(3)
C3 C4 C11 C10 175.9(2)
C10 C11 O4 C12 -7.6(3)
C4 C11 O4 C12 172.9(2)
O1 C1 C13 C14 13.0(3)
C2 C1 C13 C14 -163.5(2)
O1 C1 C13 C18 -167.9(2)
C2 C1 C13 C18 15.5(4)
C18 C13 C14 O5 176.3(2)
C1 C13 C14 O5 -4.6(4)
C18 C13 C14 C15 -4.6(4)
C1 C13 C14 C15 174.5(2)
O5 C14 C15 C16 -178.2(2)
C13 C14 C15 C16 2.7(4)
C14 C15 C16 C17 0.4(4)
C15 C16 C17 C18 -1.3(4)
C16 C17 C18 O6 178.0(2)
C16 C17 C18 C13 -0.9(4)
C14 C13 C18 O6 -175.3(2)
C1 C13 C18 O6 5.7(4)
C14 C13 C18 C17 3.7(4)
C1 C13 C18 C17 -175.3(2)
C17 C18 O6 C19 4.6(3)
C13 C18 O6 C19 -176.4(2)
